data_7022032
loop_
_publ_author_name
'Chevrier, In\`es'
'Sagu\'e, Jorge L'
'Brunetto, Priscilla S.'
'Khanna, Nina'
'Rajacic, Zarko'
'Fromm, Katharina M.'

_publ_section_title
;
 Rings, chains and helices: new antimicrobial silver coordination
 compounds with (iso-)nicotinic acid derivatives.
;
_journal_issue 1
_journal_name_full 'Dalton transactions (Cambridge, England : 2003)'
_journal_page_first 217
_journal_page_last 231
_journal_paper_doi 10.1039/c2dt31259j
_journal_volume 42
_journal_year 2013
_chemical_formula_moiety 'C40 H48 Ag2 N4 O14, 2(C F3 O3 S)'
_chemical_formula_sum 'C42 H48 Ag2 F6 N4 O20 S2'
_chemical_formula_weight 1322.70
_chemical_name_common 'bisisonicotinate tretaethyleneglycol'
_chemical_name_systematic
;
?
;
_space_group_IT_number 2
_symmetry_cell_setting triclinic
_symmetry_space_group_name_Hall '-P 1'
_symmetry_space_group_name_H-M 'P -1'
_atom_sites_solution_hydrogens geom
_atom_sites_solution_primary direct
_atom_sites_solution_secondary difmap
_audit_creation_method SHELXL-97
_cell_angle_alpha 76.820(12)
_cell_angle_beta 83.149(12)
_cell_angle_gamma 64.790(10)
_cell_formula_units_Z 1
_cell_length_a 10.0591(14)
_cell_length_b 10.3383(14)
_cell_length_c 14.054(2)
_cell_measurement_reflns_used 23195
_cell_measurement_temperature 200(2)
_cell_measurement_theta_max 23.96
_cell_measurement_theta_min 2.22
_cell_volume 1287.1(3)
_computing_cell_refinement Xarea
_computing_data_collection Xarea
_computing_data_reduction Xarea
_computing_molecular_graphics diamond
_computing_publication_material word
_computing_structure_refinement 'SHELXL-97 (Sheldrick, 2008)'
_computing_structure_solution 'SHELXL-97 (Sheldrick, 2008)'
_diffrn_ambient_temperature 200(2)
_diffrn_detector_area_resol_mean 6.67
_diffrn_measured_fraction_theta_full 0.989
_diffrn_measured_fraction_theta_max 0.989
_diffrn_measurement_device_type 'STOE IPDS 2T'
_diffrn_measurement_method 'rotation method'
_diffrn_radiation_monochromator graphite
_diffrn_radiation_source 'fine-focus sealed tube'
_diffrn_radiation_type MoK\a
_diffrn_radiation_wavelength 0.71073
_diffrn_reflns_av_R_equivalents 0.3048
_diffrn_reflns_av_sigmaI/netI 0.2366
_diffrn_reflns_limit_h_max 13
_diffrn_reflns_limit_h_min -13
_diffrn_reflns_limit_k_max 13
_diffrn_reflns_limit_k_min -13
_diffrn_reflns_limit_l_max 18
_diffrn_reflns_limit_l_min 0
_diffrn_reflns_number 6167
_diffrn_reflns_theta_full 27.99
_diffrn_reflns_theta_max 27.99
_diffrn_reflns_theta_min 1.49
_exptl_absorpt_coefficient_mu 0.943
_exptl_absorpt_correction_T_max 1.000
_exptl_absorpt_correction_T_min 0.974
_exptl_absorpt_correction_type multi-scan
_exptl_absorpt_process_details
;
multi-scan from symmetry-related measurements
Sortav (Blessing 1995)
;
_exptl_crystal_colour colorless
_exptl_crystal_density_diffrn 1.707
_exptl_crystal_density_method 'not measured'
_exptl_crystal_description bloc
_exptl_crystal_F_000 668
_exptl_crystal_size_max 0.07
_exptl_crystal_size_mid 0.05
_exptl_crystal_size_min 0.05
_refine_diff_density_max 1.168
_refine_diff_density_min -1.523
_refine_diff_density_rms 0.191
_refine_ls_extinction_method none
_refine_ls_goodness_of_fit_ref 0.754
_refine_ls_hydrogen_treatment mixed
_refine_ls_matrix_type full
_refine_ls_number_parameters 343
_refine_ls_number_reflns 6167
_refine_ls_number_restraints 0
_refine_ls_restrained_S_all 0.754
_refine_ls_R_factor_all 0.2093
_refine_ls_R_factor_gt 0.0834
_refine_ls_shift/su_max 0.000
_refine_ls_shift/su_mean 0.000
_refine_ls_structure_factor_coef Fsqd
_refine_ls_weighting_details 'calc w=1/[\s^2^(Fo^2^)+(0.1069P)^2^+0.0000P] where P=(Fo^2^+2Fc^2^)/3'
_refine_ls_weighting_scheme calc
_refine_ls_wR_factor_gt 0.2006
_refine_ls_wR_factor_ref 0.2328
_reflns_number_gt 1145
_reflns_number_total 6167
_reflns_threshold_expression >2\s(I)
_cod_data_source_file c2dt31259j.txt
_cod_data_source_block l4icf3so3
_cod_original_sg_symbol_H-M P-1
_cod_database_code 7022032

loop_
_symmetry_equiv_pos_as_xyz
'x, y, z'
'-x, -y, -z'

loop_
_atom_site_label
_atom_site_type_symbol
_atom_site_fract_x
_atom_site_fract_y
_atom_site_fract_z
_atom_site_U_iso_or_equiv
_atom_site_adp_type
_atom_site_occupancy
_atom_site_symmetry_multiplicity
_atom_site_calc_flag
_atom_site_refinement_flags
Ag1 Ag 0.21307(11) 0.27698(11) 0.21674(8) 0.0431(3) Uani 1 1 d .
O4 O 0.3262(9) -0.0015(8) 0.2671(6) 0.045(2) Uani 1 1 d .
O3 O 0.3587(8) 0.1672(8) 0.3924(5) 0.041(2) Uani 1 1 d .
O2 O 0.4988(8) 0.3440(8) 0.3973(6) 0.044(2) Uani 1 1 d .
O1 O 0.4705(9) 0.5737(8) 0.3860(7) 0.059(3) Uani 1 1 d .
O5 O 0.2955(9) 0.1218(8) 0.0699(5) 0.043(2) Uani 1 1 d .
O6 O 0.2870(8) 0.3821(8) -0.0673(6) 0.046(2) Uani 1 1 d .
O7 O 0.1306(10) 0.6184(10) -0.0721(7) 0.068(3) Uani 1 1 d .
N1 N 0.9976(10) 0.3165(10) 0.2866(7) 0.040(2) Uani 1 1 d .
N2 N 0.6171(10) 0.6475(10) -0.1588(7) 0.043(2) Uani 1 1 d .
C10 C 0.4040(13) -0.0647(12) 0.3577(9) 0.044(3) Uani 1 1 d .
H11 H 0.5066 -0.0817 0.3456 0.053 Uiso 1 1 calc R
H12 H 0.3992 -0.1576 0.3857 0.053 Uiso 1 1 calc R
C9 C 0.3372(12) 0.0349(12) 0.4256(9) 0.041(3) Uani 1 1 d .
H9 H 0.2328 0.0586 0.4324 0.050 Uiso 1 1 calc R
H10 H 0.3801 -0.0128 0.4893 0.050 Uiso 1 1 calc R
C8 C 0.3094(13) 0.2608(13) 0.4553(9) 0.047(3) Uani 1 1 d .
H7 H 0.3573 0.2120 0.5174 0.056 Uiso 1 1 calc R
H8 H 0.2044 0.2906 0.4667 0.056 Uiso 1 1 calc R
C7 C 0.3396(11) 0.3887(11) 0.4158(8) 0.033(3) Uani 1 1 d .
H5 H 0.3050 0.4540 0.4618 0.040 Uiso 1 1 calc R
H6 H 0.2878 0.4404 0.3553 0.040 Uiso 1 1 calc R
C6 C 0.5485(12) 0.4470(12) 0.3796(9) 0.041(3) Uani 1 1 d .
C3 C 0.7077(11) 0.4000(10) 0.3510(8) 0.032(3) Uani 1 1 d .
C2 C 0.7688(12) 0.4957(12) 0.3311(8) 0.038(3) Uani 1 1 d .
H1 H 0.7127 0.5913 0.3384 0.046 Uiso 1 1 calc R
C1 C 0.9114(12) 0.4556(12) 0.3002(8) 0.039(3) Uani 1 1 d .
H2 H 0.9514 0.5241 0.2880 0.047 Uiso 1 1 calc R
C5 C 0.9392(12) 0.2220(12) 0.3089(9) 0.043(3) Uani 1 1 d .
H3 H 0.9994 0.1264 0.3030 0.052 Uiso 1 1 calc R
C4 C 0.7934(12) 0.2521(11) 0.3410(9) 0.042(3) Uani 1 1 d .
H4 H 0.7556 0.1818 0.3546 0.051 Uiso 1 1 calc R
C11 C 0.3962(16) -0.0881(13) 0.1938(10) 0.058(4) Uani 1 1 d .
H13 H 0.4076 -0.1877 0.2189 0.070 Uiso 1 1 calc R
H14 H 0.4931 -0.0893 0.1774 0.070 Uiso 1 1 calc R
C12 C 0.3061(17) -0.0262(12) 0.1055(10) 0.059(4) Uani 1 1 d .
H16 H 0.3518 -0.0846 0.0559 0.071 Uiso 1 1 calc R
H15 H 0.2090 -0.0247 0.1213 0.071 Uiso 1 1 calc R
C13 C 0.2144(16) 0.1827(13) -0.0180(10) 0.059(4) Uani 1 1 d .
H17 H 0.1299 0.1587 -0.0112 0.070 Uiso 1 1 calc R
H18 H 0.2758 0.1436 -0.0722 0.070 Uiso 1 1 calc R
C14 C 0.1652(13) 0.3448(14) -0.0363(10) 0.053(3) Uani 1 1 d .
H20 H 0.0914 0.3911 -0.0862 0.063 Uiso 1 1 calc R
H19 H 0.1212 0.3803 0.0231 0.063 Uiso 1 1 calc R
C15 C 0.2548(14) 0.5284(13) -0.0805(9) 0.041(3) Uani 1 1 d .
C16 C 0.3798(12) 0.5676(12) -0.1101(8) 0.037(3) Uani 1 1 d .
C17 C 0.5253(12) 0.4616(13) -0.1208(8) 0.041(3) Uani 1 1 d .
H21 H 0.5447 0.3633 -0.1110 0.049 Uiso 1 1 calc R
C18 C 0.6340(12) 0.5065(13) -0.1455(8) 0.041(3) Uani 1 1 d .
H22 H 0.7280 0.4362 -0.1542 0.049 Uiso 1 1 calc R
C19 C 0.4741(13) 0.7453(14) -0.1527(9) 0.048(3) Uani 1 1 d .
H23 H 0.4559 0.8436 -0.1668 0.058 Uiso 1 1 calc R
C20 C 0.3578(14) 0.7123(14) -0.1282(9) 0.047(3) Uani 1 1 d .
H24 H 0.2641 0.7853 -0.1235 0.056 Uiso 1 1 calc R
S1 S 0.0686(3) 0.1666(3) 0.7495(3) 0.0504(9) Uani 1 1 d .
F1 F -0.1552(9) 0.2062(10) 0.6527(7) 0.087(3) Uani 1 1 d .
F2 F 0.0518(10) 0.0994(9) 0.5832(6) 0.079(2) Uani 1 1 d .
F3 F -0.0347(8) 0.3296(8) 0.5800(6) 0.075(2) Uani 1 1 d .
O8 O 0.0743(11) 0.0275(8) 0.7971(7) 0.062(3) Uani 1 1 d .
O9 O 0.2068(10) 0.1746(11) 0.7176(8) 0.079(3) Uani 1 1 d .
O10 O -0.0293(10) 0.2864(9) 0.7966(7) 0.071(3) Uani 1 1 d .
C21 C -0.0249(14) 0.2058(15) 0.6366(11) 0.056(4) Uani 1 1 d .

loop_
_atom_site_aniso_label
_atom_site_aniso_U_11
_atom_site_aniso_U_22
_atom_site_aniso_U_33
_atom_site_aniso_U_23
_atom_site_aniso_U_13
_atom_site_aniso_U_12
Ag1 0.0366(5) 0.0387(5) 0.0549(7) -0.0165(4) 0.0083(4) -0.0153(4)
O4 0.051(5) 0.038(4) 0.048(5) -0.022(4) -0.005(4) -0.014(4)
O3 0.045(5) 0.046(5) 0.033(5) -0.021(4) 0.008(4) -0.015(4)
O2 0.023(4) 0.038(4) 0.067(6) -0.019(4) 0.007(4) -0.006(3)
O1 0.046(5) 0.024(4) 0.096(7) -0.020(5) 0.011(5) -0.003(4)
O5 0.065(5) 0.032(4) 0.032(5) -0.001(4) -0.004(4) -0.022(4)
O6 0.048(5) 0.045(5) 0.045(5) -0.004(4) 0.004(4) -0.025(4)
O7 0.049(6) 0.055(6) 0.087(8) -0.009(5) 0.002(5) -0.013(5)
N1 0.044(6) 0.040(6) 0.044(6) -0.020(5) 0.004(5) -0.020(5)
N2 0.033(6) 0.033(5) 0.051(7) -0.003(5) 0.006(5) -0.006(4)
C10 0.047(7) 0.034(6) 0.054(8) -0.011(6) -0.011(6) -0.016(6)
C9 0.033(6) 0.040(7) 0.052(8) -0.001(6) -0.007(6) -0.018(5)
C8 0.043(7) 0.054(8) 0.041(8) -0.016(6) 0.014(6) -0.019(6)
C7 0.023(6) 0.031(6) 0.047(7) -0.012(5) 0.001(5) -0.010(5)
C6 0.036(7) 0.034(7) 0.057(8) -0.003(6) -0.002(6) -0.022(6)
C3 0.033(6) 0.020(5) 0.041(7) -0.007(5) -0.005(5) -0.007(5)
C2 0.041(7) 0.031(6) 0.048(7) -0.022(6) 0.003(6) -0.013(5)
C1 0.035(7) 0.045(7) 0.049(8) -0.026(6) 0.001(6) -0.019(6)
C5 0.031(6) 0.033(6) 0.067(9) -0.023(6) 0.004(6) -0.010(5)
C4 0.036(7) 0.024(6) 0.067(9) -0.007(6) 0.002(6) -0.013(5)
C11 0.080(10) 0.027(7) 0.060(9) -0.012(6) 0.004(8) -0.015(7)
C12 0.094(11) 0.033(7) 0.059(9) -0.013(7) 0.004(8) -0.035(7)
C13 0.079(10) 0.047(8) 0.054(9) -0.026(7) 0.022(8) -0.028(7)
C14 0.034(7) 0.063(9) 0.063(9) -0.003(7) 0.003(6) -0.028(7)
C15 0.049(8) 0.042(7) 0.042(7) -0.006(6) 0.006(6) -0.030(6)
C16 0.045(7) 0.041(7) 0.029(7) -0.012(5) 0.005(5) -0.020(6)
C17 0.037(7) 0.049(7) 0.025(6) -0.008(5) 0.003(5) -0.009(6)
C18 0.032(6) 0.043(7) 0.049(8) -0.014(6) 0.011(5) -0.017(6)
C19 0.041(7) 0.045(7) 0.055(8) -0.019(6) 0.008(6) -0.012(6)
C20 0.038(7) 0.049(8) 0.043(8) -0.008(6) 0.006(6) -0.010(6)
S1 0.0416(19) 0.0358(18) 0.073(2) -0.0181(17) 0.0007(17) -0.0122(15)
F1 0.049(5) 0.114(7) 0.099(7) -0.021(6) -0.010(5) -0.031(5)
F2 0.093(6) 0.062(5) 0.071(6) -0.026(5) 0.006(5) -0.018(5)
F3 0.066(5) 0.041(4) 0.086(6) 0.009(4) 0.004(4) -0.005(4)
O8 0.082(7) 0.026(4) 0.076(7) -0.006(4) -0.009(5) -0.021(4)
O9 0.039(5) 0.082(7) 0.125(9) -0.063(7) 0.009(5) -0.015(5)
O10 0.077(7) 0.041(5) 0.092(8) -0.046(5) 0.019(6) -0.010(5)
C21 0.034(7) 0.054(9) 0.072(10) -0.013(8) 0.009(7) -0.013(6)

loop_
_atom_type_symbol
_atom_type_description
_atom_type_scat_dispersion_real
_atom_type_scat_dispersion_imag
_atom_type_scat_source
C C 0.0030 0.0020 'International Tables Vol C Tables 4.2.6.8 and 6.1.1.4'
H H 0.0000 0.0000 'International Tables Vol C Tables 4.2.6.8 and 6.1.1.4'
Ag Ag -0.8970 1.1020 'International Tables Vol C Tables 4.2.6.8 and 6.1.1.4'
F F 0.0170 0.0100 'International Tables Vol C Tables 4.2.6.8 and 6.1.1.4'
N N 0.0060 0.0030 'International Tables Vol C Tables 4.2.6.8 and 6.1.1.4'
O O 0.0110 0.0060 'International Tables Vol C Tables 4.2.6.8 and 6.1.1.4'
S S 0.1250 0.1230 'International Tables Vol C Tables 4.2.6.8 and 6.1.1.4'

loop_
_geom_angle_atom_site_label_1
_geom_angle_atom_site_label_2
_geom_angle_atom_site_label_3
_geom_angle
_geom_angle_site_symmetry_1
_geom_angle_site_symmetry_3
N2 Ag1 N1 150.1(3) 2_665 1_455
N2 Ag1 O4 110.0(3) 2_665 .
N1 Ag1 O4 97.4(3) 1_455 .
N2 Ag1 O5 86.3(3) 2_665 .
N1 Ag1 O5 117.7(3) 1_455 .
O4 Ag1 O5 62.9(2) . .
C11 O4 C10 111.6(9) . .
C11 O4 Ag1 119.3(7) . .
C10 O4 Ag1 117.3(6) . .
C8 O3 C9 115.1(9) . .
C6 O2 C7 117.6(8) . .
C13 O5 C12 108.7(9) . .
C13 O5 Ag1 118.7(6) . .
C12 O5 Ag1 111.4(7) . .
C15 O6 C14 114.9(9) . .
C5 N1 C1 117.3(10) . .
C5 N1 Ag1 125.2(7) . 1_655
C1 N1 Ag1 117.2(7) . 1_655
C18 N2 C19 113.7(10) . .
C18 N2 Ag1 124.6(7) . 2_665
C19 N2 Ag1 120.3(8) . 2_665
O4 C10 C9 109.1(9) . .
O4 C10 H11 109.9 . .
C9 C10 H11 109.9 . .
O4 C10 H12 109.9 . .
C9 C10 H12 109.9 . .
H11 C10 H12 108.3 . .
O3 C9 C10 111.6(10) . .
O3 C9 H9 109.3 . .
C10 C9 H9 109.3 . .
O3 C9 H10 109.3 . .
C10 C9 H10 109.3 . .
H9 C9 H10 108.0 . .
O3 C8 C7 110.5(10) . .
O3 C8 H7 109.5 . .
C7 C8 H7 109.5 . .
O3 C8 H8 109.5 . .
C7 C8 H8 109.5 . .
H7 C8 H8 108.1 . .
C8 C7 O2 109.8(8) . .
C8 C7 H5 109.7 . .
O2 C7 H5 109.7 . .
C8 C7 H6 109.7 . .
O2 C7 H6 109.7 . .
H5 C7 H6 108.2 . .
O1 C6 O2 122.9(10) . .
O1 C6 C3 121.2(10) . .
O2 C6 C3 116.0(9) . .
C2 C3 C4 119.9(10) . .
C2 C3 C6 120.8(9) . .
C4 C3 C6 119.3(9) . .
C3 C2 C1 121.2(10) . .
C3 C2 H1 119.4 . .
C1 C2 H1 119.4 . .
C2 C1 N1 121.5(10) . .
C2 C1 H2 119.2 . .
N1 C1 H2 119.2 . .
N1 C5 C4 125.6(10) . .
N1 C5 H3 117.2 . .
C4 C5 H3 117.2 . .
C5 C4 C3 114.4(10) . .
C5 C4 H4 122.8 . .
C3 C4 H4 122.8 . .
O4 C11 C12 109.7(10) . .
O4 C11 H13 109.7 . .
C12 C11 H13 109.7 . .
O4 C11 H14 109.7 . .
C12 C11 H14 109.7 . .
H13 C11 H14 108.2 . .
O5 C12 C11 107.3(10) . .
O5 C12 H16 110.3 . .
C11 C12 H16 110.3 . .
O5 C12 H15 110.3 . .
C11 C12 H15 110.3 . .
H16 C12 H15 108.5 . .
O5 C13 C14 107.7(10) . .
O5 C13 H17 110.2 . .
C14 C13 H17 110.2 . .
O5 C13 H18 110.2 . .
C14 C13 H18 110.2 . .
H17 C13 H18 108.5 . .
O6 C14 C13 110.3(10) . .
O6 C14 H20 109.6 . .
C13 C14 H20 109.6 . .
O6 C14 H19 109.6 . .
C13 C14 H19 109.6 . .
H20 C14 H19 108.1 . .
O7 C15 O6 122.0(11) . .
O7 C15 C16 122.6(11) . .
O6 C15 C16 115.3(10) . .
C20 C16 C17 117.8(11) . .
C20 C16 C15 119.7(11) . .
C17 C16 C15 122.5(10) . .
C18 C17 C16 118.6(11) . .
C18 C17 H21 120.7 . .
C16 C17 H21 120.7 . .
C17 C18 N2 125.0(11) . .
C17 C18 H22 117.5 . .
N2 C18 H22 117.5 . .
C20 C19 N2 125.9(12) . .
C20 C19 H23 117.0 . .
N2 C19 H23 117.0 . .
C19 C20 C16 118.7(11) . .
C19 C20 H24 120.6 . .
C16 C20 H24 120.6 . .
O8 S1 O9 116.7(6) . .
O8 S1 O10 114.6(6) . .
O9 S1 O10 112.9(6) . .
O8 S1 C21 103.8(6) . .
O9 S1 C21 104.2(6) . .
O10 S1 C21 102.3(6) . .
F1 C21 F3 109.6(11) . .
F1 C21 F2 105.9(11) . .
F3 C21 F2 106.2(11) . .
F1 C21 S1 112.1(10) . .
F3 C21 S1 112.5(10) . .
F2 C21 S1 110.2(9) . .

loop_
_geom_bond_atom_site_label_1
_geom_bond_atom_site_label_2
_geom_bond_distance
_geom_bond_site_symmetry_2
Ag1 N2 2.169(9) 2_665
Ag1 N1 2.179(9) 1_455
Ag1 O4 2.561(8) .
Ag1 O5 2.736(7) .
O4 C11 1.439(14) .
O4 C10 1.443(14) .
O3 C8 1.357(13) .
O3 C9 1.439(13) .
O2 C6 1.322(12) .
O2 C7 1.474(12) .
O1 C6 1.225(13) .
O5 C13 1.427(15) .
O5 C12 1.459(13) .
O6 C15 1.377(13) .
O6 C14 1.427(13) .
O7 C15 1.210(14) .
N1 C5 1.306(14) .
N1 C1 1.371(13) .
N1 Ag1 2.179(9) 1_655
N2 C18 1.364(14) .
N2 C19 1.368(14) .
N2 Ag1 2.169(9) 2_665
C10 C9 1.459(15) .
C10 H11 0.9700 .
C10 H12 0.9700 .
C9 H9 0.9700 .
C9 H10 0.9700 .
C8 C7 1.455(15) .
C8 H7 0.9700 .
C8 H8 0.9700 .
C7 H5 0.9700 .
C7 H6 0.9700 .
C6 C3 1.495(15) .
C3 C2 1.335(14) .
C3 C4 1.431(14) .
C2 C1 1.358(15) .
C2 H1 0.9300 .
C1 H2 0.9300 .
C5 C4 1.403(15) .
C5 H3 0.9300 .
C4 H4 0.9300 .
C11 C12 1.478(18) .
C11 H13 0.9700 .
C11 H14 0.9700 .
C12 H16 0.9700 .
C12 H15 0.9700 .
C13 C14 1.499(17) .
C13 H17 0.9700 .
C13 H18 0.9700 .
C14 H20 0.9700 .
C14 H19 0.9700 .
C15 C16 1.467(16) .
C16 C20 1.382(16) .
C16 C17 1.422(15) .
C17 C18 1.342(15) .
C17 H21 0.9300 .
C18 H22 0.9300 .
C19 C20 1.338(16) .
C19 H23 0.9300 .
C20 H24 0.9300 .
S1 O8 1.421(8) .
S1 O9 1.439(10) .
S1 O10 1.456(8) .
S1 C21 1.818(15) .
F1 C21 1.302(14) .
F2 C21 1.373(14) .
F3 C21 1.315(15) .
